data_2018565
loop_
_publ_author_name
'Stetskiv, Andrij'
'Misztal, Renata'
'Pavlyuk, Volodymyr'

_publ_section_title
;
 Crystal and electronic structures of La~2~LiGe~6{-~<i>x</i>} (<i>x</i> =
 0.21) and La~2~LiGe~4~Si~2~
;
_journal_coeditor_code FN3108
_journal_issue 8
_journal_name_full 'Acta Crystallographica Section C'
_journal_page_first i60
_journal_page_last i64
_journal_paper_doi 10.1107/S0108270112031526
_journal_volume 68
_journal_year 2012
_chemical_formula_iupac 'La2 Li Ge4 Si2'
_chemical_formula_moiety 'Ge4 La2 Li Si2'
_chemical_formula_sum 'Ge4 La2 Li Si2'
_chemical_formula_weight 631.38
_chemical_name_systematic
;
dilanthanum lithium tetragermanium disilicide
;
_space_group_IT_number 65
_symmetry_cell_setting orthorhombic
_symmetry_space_group_name_Hall '-C 2 2'
_symmetry_space_group_name_H-M 'C m m m'
_atom_sites_solution_primary direct
_atom_sites_solution_secondary difmap
_audit_creation_method SHELXL97
_cell_angle_alpha 90.00
_cell_angle_beta 90.00
_cell_angle_gamma 90.00
_cell_formula_units_Z 2
_cell_length_a 4.14620(10)
_cell_length_b 21.0674(6)
_cell_length_c 4.37040(10)
_cell_measurement_reflns_used 289
_cell_measurement_temperature 293(2)
_cell_measurement_theta_max 27.78
_cell_measurement_theta_min 3.87
_cell_volume 381.753(17)
_computing_cell_refinement 'CrysAlis CCD (Oxford Diffraction, 2008)'
_computing_data_collection 'CrysAlis CCD (Oxford Diffraction, 2008)'
_computing_data_reduction 'CrysAlis RED (Oxford Diffraction, 2008)'
_computing_molecular_graphics 'DIAMOND (Brandenburg, 2006)'
_computing_publication_material 'SHELXL97 (Sheldrick, 2008)'
_computing_structure_refinement 'SHELXL97 (Sheldrick, 2008)'
_computing_structure_solution 'SHELXS97 (Sheldrick, 2008)'
_diffrn_ambient_temperature 293(2)
_diffrn_detector_area_resol_mean 0
_diffrn_measured_fraction_theta_full 0.983
_diffrn_measured_fraction_theta_max 0.983
_diffrn_measurement_device_type 'Oxford Xcalibur3 CCD area-detector'
_diffrn_measurement_method \w
_diffrn_radiation_monochromator graphite
_diffrn_radiation_source 'fine-focus sealed tube'
_diffrn_radiation_type MoK\a
_diffrn_radiation_wavelength 0.71073
_diffrn_reflns_av_R_equivalents 0.0731
_diffrn_reflns_av_sigmaI/netI 0.0416
_diffrn_reflns_limit_h_max 5
_diffrn_reflns_limit_h_min -5
_diffrn_reflns_limit_k_max 27
_diffrn_reflns_limit_k_min -27
_diffrn_reflns_limit_l_max 5
_diffrn_reflns_limit_l_min -5
_diffrn_reflns_number 1770
_diffrn_reflns_theta_full 27.78
_diffrn_reflns_theta_max 27.78
_diffrn_reflns_theta_min 3.87
_diffrn_standards_decay_% 0
_diffrn_standards_interval_count 0
_diffrn_standards_interval_time 0
_diffrn_standards_number 0
_exptl_absorpt_coefficient_mu 26.689
_exptl_absorpt_correction_T_max 0.451
_exptl_absorpt_correction_T_min 0.074
_exptl_absorpt_correction_type analytical
_exptl_absorpt_process_details '(CrysAlis RED; Oxford Diffraction, 2008)'
_exptl_crystal_colour 'metallic dark grey'
_exptl_crystal_density_diffrn 5.493
_exptl_crystal_density_method 'not measured'
_exptl_crystal_description plate
_exptl_crystal_F_000 546
_exptl_crystal_size_max 0.12
_exptl_crystal_size_mid 0.09
_exptl_crystal_size_min 0.03
_refine_diff_density_max 1.147
_refine_diff_density_min -1.618
_refine_ls_extinction_method none
_refine_ls_goodness_of_fit_ref 1.202
_refine_ls_matrix_type full
_refine_ls_number_parameters 18
_refine_ls_number_reflns 290
_refine_ls_number_restraints 0
_refine_ls_restrained_S_all 1.202
_refine_ls_R_factor_all 0.0204
_refine_ls_R_factor_gt 0.0204
_refine_ls_shift/su_max 0.000
_refine_ls_shift/su_mean 0.000
_refine_ls_structure_factor_coef Fsqd
_refine_ls_weighting_details 'calc w = 1/[\s^2^(Fo^2^)+(0.0000P)^2^+0.5539P] where P=(Fo^2^+2Fc^2^)/3'
_refine_ls_weighting_scheme calc
_refine_ls_wR_factor_gt 0.0445
_refine_ls_wR_factor_ref 0.0445
_reflns_number_gt 289
_reflns_number_total 290
_reflns_threshold_expression I>2\s(I)
_cod_data_source_file fn3108.cif
_cod_data_source_block II
_cod_database_code 2018565

loop_
_symmetry_equiv_pos_as_xyz
'x, y, z'
'-x, -y, z'
'x, -y, -z'
'-x, y, -z'
'x+1/2, y+1/2, z'
'-x+1/2, -y+1/2, z'
'x+1/2, -y+1/2, -z'
'-x+1/2, y+1/2, -z'
'-x, -y, -z'
'x, y, -z'
'-x, y, z'
'x, -y, z'
'-x+1/2, -y+1/2, -z'
'x+1/2, y+1/2, -z'
'-x+1/2, y+1/2, z'
'x+1/2, -y+1/2, z'

loop_
_atom_site_type_symbol
_atom_site_label
_atom_site_fract_x
_atom_site_fract_y
_atom_site_fract_z
_atom_site_U_iso_or_equiv
_atom_site_adp_type
_atom_site_calc_flag
_atom_site_refinement_flags
_atom_site_occupancy
_atom_site_symmetry_multiplicity
La La1 0.0000 0.165371(18) 0.0000 0.01556(16) Uani d S 1 4
Ge Ge1 0.0000 0.05651(3) 0.5000 0.0146(2) Uani d S 1 4
Ge Ge2 0.0000 0.44330(3) 0.0000 0.0140(2) Uani d S 1 4
Si Si1 0.0000 0.28647(10) 0.5000 0.0159(4) Uani d S 1 4
Li Li1 0.0000 0.0000 0.0000 0.011(3) Uiso d S 1 8

loop_
_atom_site_aniso_label
_atom_site_aniso_U_11
_atom_site_aniso_U_22
_atom_site_aniso_U_33
_atom_site_aniso_U_12
_atom_site_aniso_U_13
_atom_site_aniso_U_23
La1 0.01094(19) 0.0230(2) 0.0128(3) 0.000 0.000 0.000
Ge1 0.0125(3) 0.0203(4) 0.0112(5) 0.000 0.000 0.000
Ge2 0.0122(3) 0.0193(4) 0.0105(4) 0.000 0.000 0.000
Si1 0.0131(7) 0.0249(9) 0.0099(12) 0.000 0.000 0.000

loop_
_atom_type_symbol
_atom_type_description
_atom_type_scat_dispersion_real
_atom_type_scat_dispersion_imag
_atom_type_scat_source
La La -0.2871 2.4523 'International Tables Vol C Tables 4.2.6.8 and 6.1.1.4'
Ge Ge 0.1547 1.8001 'International Tables Vol C Tables 4.2.6.8 and 6.1.1.4'
Li Li -0.0003 0.0001 'International Tables Vol C Tables 4.2.6.8 and 6.1.1.4'
Si Si 0.0817 0.0704 'International Tables Vol C Tables 4.2.6.8 and 6.1.1.4'

loop_
_geom_angle_atom_site_label_1
_geom_angle_atom_site_label_2
_geom_angle_atom_site_label_3
_geom_angle_site_symmetry_1
_geom_angle_site_symmetry_3
_geom_angle
Ge2 La1 Ge2 13_455 13 84.32(2)
Ge2 La1 Ge1 13_455 1_554 57.543(9)
Ge2 La1 Ge1 13 1_554 57.543(9)
Ge2 La1 Ge1 13_455 . 57.543(9)
Ge2 La1 Ge1 13 . 57.543(9)
Ge1 La1 Ge1 1_554 . 87.23(2)
Ge2 La1 Si1 13_455 13_556 132.41(3)
Ge2 La1 Si1 13 13_556 78.39(3)
Ge1 La1 Si1 1_554 13_556 134.86(3)
Ge1 La1 Si1 . 13_556 75.93(3)
Ge2 La1 Si1 13_455 13_455 78.39(3)
Ge2 La1 Si1 13 13_455 132.41(3)
Ge1 La1 Si1 1_554 13_455 75.93(3)
Ge1 La1 Si1 . 13_455 134.86(3)
Si1 La1 Si1 13_556 13_455 142.77(7)
Ge2 La1 Si1 13_455 13_456 78.39(3)
Ge2 La1 Si1 13 13_456 132.41(3)
Ge1 La1 Si1 1_554 13_456 134.86(3)
Ge1 La1 Si1 . 13_456 75.93(3)
Si1 La1 Si1 13_556 13_456 81.42(2)
Si1 La1 Si1 13_455 13_456 86.87(2)
Ge2 La1 Si1 13_455 13 132.41(3)
Ge2 La1 Si1 13 13 78.39(3)
Ge1 La1 Si1 1_554 13 75.93(3)
Ge1 La1 Si1 . 13 134.86(3)
Si1 La1 Si1 13_556 13 86.87(2)
Si1 La1 Si1 13_455 13 81.42(2)
Si1 La1 Si1 13_456 13 142.77(7)
Ge2 La1 Si1 13_455 . 124.262(14)
Ge2 La1 Si1 13 . 124.262(14)
Ge1 La1 Si1 1_554 . 176.97(3)
Ge1 La1 Si1 . . 95.81(2)
Si1 La1 Si1 13_556 . 46.40(4)
Si1 La1 Si1 13_455 . 101.818(17)
Si1 La1 Si1 13_456 . 46.40(4)
Si1 La1 Si1 13 . 101.818(18)
Ge2 La1 Si1 13_455 1_554 124.262(14)
Ge2 La1 Si1 13 1_554 124.262(14)
Ge1 La1 Si1 1_554 1_554 95.81(2)
Ge1 La1 Si1 . 1_554 176.97(3)
Si1 La1 Si1 13_556 1_554 101.818(18)
Si1 La1 Si1 13_455 1_554 46.40(4)
Si1 La1 Si1 13_456 1_554 101.818(18)
Si1 La1 Si1 13 1_554 46.40(4)
Si1 La1 Si1 . 1_554 81.16(5)
Ge2 La1 Li1 13_455 . 42.161(10)
Ge2 La1 Li1 13 . 42.161(10)
Ge1 La1 Li1 1_554 . 43.615(10)
Ge1 La1 Li1 . . 43.615(10)
Si1 La1 Li1 13_556 . 108.61(4)
Si1 La1 Li1 13_455 . 108.61(4)
Si1 La1 Li1 13_456 . 108.61(4)
Si1 La1 Li1 13 . 108.61(4)
Si1 La1 Li1 . . 139.42(2)
Si1 La1 Li1 1_554 . 139.42(2)
Ge2 La1 La1 13_455 13 168.011(13)
Ge2 La1 La1 13 13 107.666(9)
Ge1 La1 La1 1_554 13 128.749(7)
Ge1 La1 La1 . 13 128.749(7)
Si1 La1 La1 13_556 13 52.86(3)
Si1 La1 La1 13_455 13 92.97(4)
Si1 La1 La1 13_456 13 92.97(4)
Si1 La1 La1 13 13 52.86(3)
Si1 La1 La1 . 13 48.959(18)
Si1 La1 La1 1_554 13 48.959(18)
Li1 La1 La1 . 13 149.827(5)
Ge1 Ge1 Li1 9_556 . 61.420(14)
Ge1 Ge1 Li1 9_556 1_556 61.420(14)
Li1 Ge1 Li1 . 1_556 122.84(3)
Ge1 Ge1 La1 9_556 1_556 136.385(10)
Li1 Ge1 La1 . 1_556 162.19(2)
Li1 Ge1 La1 1_556 1_556 74.965(7)
Ge1 Ge1 La1 9_556 . 136.385(10)
Li1 Ge1 La1 . . 74.965(8)
Li1 Ge1 La1 1_556 . 162.19(2)
La1 Ge1 La1 1_556 . 87.23(2)
Ge2 Ge2 Li1 9_565 5 60.049(14)
Ge2 Ge2 Li1 9_565 5_455 60.049(14)
Li1 Ge2 Li1 5 5_455 120.10(3)
Ge2 Ge2 La1 9_565 13_455 137.838(10)
Li1 Ge2 La1 5 13_455 162.11(2)
Li1 Ge2 La1 5_455 13_455 77.789(8)
Ge2 Ge2 La1 9_565 13 137.838(10)
Li1 Ge2 La1 5 13 77.789(8)
Li1 Ge2 La1 5_455 13 162.11(2)
La1 Ge2 La1 13_455 13 84.32(2)
Si1 Si1 Si1 13_456 13_556 106.90(15)
Si1 Si1 La1 13_456 13_556 135.57(3)
Si1 Si1 La1 13_556 13_556 70.49(2)
Si1 Si1 La1 13_456 13_455 70.49(2)
Si1 Si1 La1 13_556 13_455 135.57(3)
La1 Si1 La1 13_556 13_455 142.77(7)
Si1 Si1 La1 13_456 13_456 70.49(2)
Si1 Si1 La1 13_556 13_456 135.57(3)
La1 Si1 La1 13_556 13_456 81.42(2)
La1 Si1 La1 13_455 13_456 86.87(2)
Si1 Si1 La1 13_456 13 135.57(3)
Si1 Si1 La1 13_556 13 70.49(2)
La1 Si1 La1 13_556 13 86.87(2)
La1 Si1 La1 13_455 13 81.42(2)
La1 Si1 La1 13_456 13 142.77(7)
Si1 Si1 La1 13_456 . 63.11(6)
Si1 Si1 La1 13_556 . 63.11(6)
La1 Si1 La1 13_556 . 133.60(4)
La1 Si1 La1 13_455 . 78.182(18)
La1 Si1 La1 13_456 . 133.60(4)
La1 Si1 La1 13 . 78.182(18)
Si1 Si1 La1 13_456 1_556 63.11(6)
Si1 Si1 La1 13_556 1_556 63.11(6)
La1 Si1 La1 13_556 1_556 78.182(18)
La1 Si1 La1 13_455 1_556 133.60(4)
La1 Si1 La1 13_456 1_556 78.182(18)
La1 Si1 La1 13 1_556 133.60(4)
La1 Si1 La1 . 1_556 81.16(5)
Ge2 Li1 Ge2 13 5_445 180.00(3)
Ge2 Li1 Ge2 13 13_455 120.10(3)
Ge2 Li1 Ge2 5_445 13_455 59.90(3)
Ge2 Li1 Ge2 13 5_545 59.90(3)
Ge2 Li1 Ge2 5_445 5_545 120.10(3)
Ge2 Li1 Ge2 13_455 5_545 180.00(3)
Ge2 Li1 Ge1 13 9 103.818(9)
Ge2 Li1 Ge1 5_445 9 76.182(9)
Ge2 Li1 Ge1 13_455 9 103.818(9)
Ge2 Li1 Ge1 5_545 9 76.182(9)
Ge2 Li1 Ge1 13 . 76.182(9)
Ge2 Li1 Ge1 5_445 . 103.818(9)
Ge2 Li1 Ge1 13_455 . 76.182(9)
Ge2 Li1 Ge1 5_545 . 103.818(9)
Ge1 Li1 Ge1 9 . 180.00(3)
Ge2 Li1 Ge1 13 1_554 76.182(9)
Ge2 Li1 Ge1 5_445 1_554 103.818(9)
Ge2 Li1 Ge1 13_455 1_554 76.182(9)
Ge2 Li1 Ge1 5_545 1_554 103.818(9)
Ge1 Li1 Ge1 9 1_554 57.16(3)
Ge1 Li1 Ge1 . 1_554 122.84(3)
Ge2 Li1 Ge1 13 9_556 103.818(9)
Ge2 Li1 Ge1 5_445 9_556 76.182(9)
Ge2 Li1 Ge1 13_455 9_556 103.818(9)
Ge2 Li1 Ge1 5_545 9_556 76.182(9)
Ge1 Li1 Ge1 9 9_556 122.84(3)
Ge1 Li1 Ge1 . 9_556 57.16(3)
Ge1 Li1 Ge1 1_554 9_556 180.00(3)
Ge2 Li1 La1 13 9 119.951(14)
Ge2 Li1 La1 5_445 9 60.049(14)
Ge2 Li1 La1 13_455 9 119.951(14)
Ge2 Li1 La1 5_545 9 60.049(14)
Ge1 Li1 La1 9 9 61.420(14)
Ge1 Li1 La1 . 9 118.580(14)
Ge1 Li1 La1 1_554 9 118.580(14)
Ge1 Li1 La1 9_556 9 61.420(14)
Ge2 Li1 La1 13 . 60.049(14)
Ge2 Li1 La1 5_445 . 119.951(14)
Ge2 Li1 La1 13_455 . 60.049(14)
Ge2 Li1 La1 5_545 . 119.951(14)
Ge1 Li1 La1 9 . 118.580(14)
Ge1 Li1 La1 . . 61.420(14)
Ge1 Li1 La1 1_554 . 61.420(14)
Ge1 Li1 La1 9_556 . 118.580(14)
La1 Li1 La1 9 . 180.0

loop_
_geom_bond_atom_site_label_1
_geom_bond_atom_site_label_2
_geom_bond_site_symmetry_2
_geom_bond_distance
La1 Ge2 13_455 3.0885(6)
La1 Ge2 13 3.0885(6)
La1 Ge1 1_554 3.1679(6)
La1 Ge1 . 3.1679(6)
La1 Si1 13_556 3.1784(7)
La1 Si1 13_455 3.1784(7)
La1 Si1 13_456 3.1784(7)
La1 Si1 13 3.1784(7)
La1 Si1 . 3.3592(16)
La1 Si1 1_554 3.3592(16)
La1 Li1 . 3.4839(4)
Ge1 Ge1 9_556 2.3808(14)
Ge1 Li1 . 2.4884(3)
Ge1 Li1 1_556 2.4884(3)
Ge1 La1 1_556 3.1679(6)
Ge2 Ge2 9_565 2.3891(14)
Ge2 Li1 5 2.3926(3)
Ge2 Li1 5_455 2.3926(3)
Ge2 La1 13_455 3.0885(6)
Ge2 La1 13 3.0885(6)
Si1 Si1 13_456 2.581(2)
Si1 Si1 13_556 2.581(2)
Si1 La1 13_556 3.1784(7)
Si1 La1 13_455 3.1784(7)
Si1 La1 13_456 3.1784(7)
Si1 La1 13 3.1784(7)
Si1 La1 1_556 3.3592(16)
Li1 Ge2 13 2.3926(3)
Li1 Ge2 5_445 2.3926(3)
Li1 Ge2 13_455 2.3926(3)
Li1 Ge2 5_545 2.3926(3)
Li1 Ge1 9 2.4884(3)
Li1 Ge1 1_554 2.4884(3)
Li1 Ge1 9_556 2.4884(3)
Li1 La1 9 3.4839(4)
